data_1516048
loop_
_publ_author_name
'Chagarovsky, Alexey O.'
'Budynina, Ekaterina M.'
'Ivanova, Olga A.'
'Villemson, Elena V.'
'Rybakov, Victor B.'
'Trushkov, Igor V.'
'Melnikov, Mikhail Ya'

_publ_contact_author 'Dr Victor B. Rybakov'
_publ_section_title
;
 Reaction of Corey Ylide with \a,\b-Unsaturated Ketones: Tuning of
 Chemoselectivity toward Dihydrofuran Synthesis.
;
_journal_issue 11
_journal_name_full 'Organic letters'
_journal_page_first 2830
_journal_page_last 2833
_journal_paper_doi 10.1021/ol500877c
_journal_volume 16
_journal_year 2014
_chemical_formula_moiety 'C23 H23 N O3'
_chemical_formula_sum 'C23 H23 N O3'
_chemical_formula_weight 361.42
_chemical_melting_point_gt 374
_chemical_melting_point_lt 375
_chemical_name_systematic
; 
 Ethyl 4-(1-benzyl-1H-indol-3-yl)-2-methyl-4,5-dihydrofuran-3-carboxylate 
;
_space_group_IT_number 14
_symmetry_cell_setting monoclinic
_symmetry_space_group_name_Hall '-P 2ybc'
_symmetry_space_group_name_H-M 'P 1 21/c 1'
_atom_sites_solution_hydrogens geom
_atom_sites_solution_primary direct
_atom_sites_solution_secondary difmap
_audit_creation_method SHELXL97
_cell_angle_alpha 90.00
_cell_angle_beta 91.597(4)
_cell_angle_gamma 90.00
_cell_formula_units_Z 4
_cell_length_a 10.0605(5)
_cell_length_b 10.1253(7)
_cell_length_c 19.2983(11)
_cell_measurement_reflns_used 4280
_cell_measurement_temperature 295(2)
_cell_measurement_theta_max 25.32
_cell_measurement_theta_min 2.85
_cell_volume 1965.1(2)
_computing_cell_refinement '<i>X--AREA</i>  (STOE & CIE, 2012)'
_computing_data_collection '<i>X--AREA</i>  (STOE & CIE, 2012)'
_computing_data_reduction '<i>X--AREA</i>  (STOE & CIE, 2012)'
_computing_molecular_graphics '<i>Ortep--3</i> (Farrugia,   1997)'
_computing_publication_material '<i>WinGX</i>    (Farrugia,   1999)'
_computing_structure_refinement '<i>SHELXL97</i> (Sheldrick,  2008)'
_computing_structure_solution '<i>SHELXS97</i> (Sheldrick,  2008)'
_diffrn_ambient_temperature 295(2)
_diffrn_detector 'Hybride pixel array detector'
_diffrn_detector_area_resol_mean 5.81
_diffrn_detector_type 'DECTRIS Pilatus--100K'
_diffrn_measured_fraction_theta_full 0.972
_diffrn_measured_fraction_theta_max 0.972
_diffrn_measurement_details
;
 99 runs, 1190 frames, detector distance = 80 mm
;
_diffrn_measurement_device 'Four cyrcle diffractometer'
_diffrn_measurement_device_type 'STADI--VARI Pilatus--100K'
_diffrn_measurement_method 'Rotation method'
_diffrn_radiation_collimation '0.5 mm diameter, monocapillary'
_diffrn_radiation_monochromator 'Plane graphite'
_diffrn_radiation_polarisn_norm 0
_diffrn_radiation_source 'LFF Sealed Tube'
_diffrn_radiation_type 'Mo K\a'
_diffrn_radiation_wavelength 0.71073
_diffrn_reflns_av_R_equivalents 0.0838
_diffrn_reflns_av_sigmaI/netI 0.0901
_diffrn_reflns_limit_h_max 12
_diffrn_reflns_limit_h_min -8
_diffrn_reflns_limit_k_max 12
_diffrn_reflns_limit_k_min -10
_diffrn_reflns_limit_l_max 18
_diffrn_reflns_limit_l_min -23
_diffrn_reflns_number 15014
_diffrn_reflns_theta_full 26.00
_diffrn_reflns_theta_max 26.00
_diffrn_reflns_theta_min 2.85
_diffrn_source 'SEIFERT Iso--Debyeflex 3003'
_diffrn_source_current 40
_diffrn_source_power 2.000
_diffrn_source_voltage 50
_exptl_absorpt_coefficient_mu 0.081
_exptl_absorpt_correction_type none
_exptl_crystal_colour Colourless
_exptl_crystal_density_diffrn 1.222
_exptl_crystal_density_method 'not measured'
_exptl_crystal_description Prism
_exptl_crystal_F_000 768
_exptl_crystal_preparation 'Petroleum ether / ethyl acetate'
_exptl_crystal_size_max .2
_exptl_crystal_size_mid .1
_exptl_crystal_size_min .1
_refine_diff_density_max 0.474
_refine_diff_density_min -0.489
_refine_diff_density_rms 0.122
_refine_ls_extinction_method none
_refine_ls_goodness_of_fit_ref 0.897
_refine_ls_hydrogen_treatment constr
_refine_ls_matrix_type full
_refine_ls_number_parameters 246
_refine_ls_number_reflns 3761
_refine_ls_number_restraints 0
_refine_ls_restrained_S_all 0.897
_refine_ls_R_factor_all 0.1413
_refine_ls_R_factor_gt 0.0727
_refine_ls_shift/su_max 0.000
_refine_ls_shift/su_mean 0.000
_refine_ls_structure_factor_coef Fsqd
_refine_ls_weighting_details 'calc w=1/[\s^2^(Fo^2^)+(0.1568P)^2^] where P=(Fo^2^+2Fc^2^)/3'
_refine_ls_weighting_scheme calc
_refine_ls_wR_factor_gt 0.1793
_refine_ls_wR_factor_ref 0.2695
_reflns_number_gt 1702
_reflns_number_total 3761
_reflns_threshold_expression >2\s(I)
_cod_data_source_file ol500877c_si_002.cif
_cod_data_source_block ch1083
_cod_depositor_comments
;
The following automatic conversions were performed:

'_symmetry_cell_setting' value 'Monoclinic' changed to 'monoclinic'
according to
/usr/data/users/saulius/crontab/automatic-downloads/rss-feeds/ACS/lib/dictionaries/cif_core.dic
dictionary named 'cif_core.dic' version 2.4.2 from
2011-04-26.

'_exptl_absorpt_correction_type' value 'None' changed to
'none' according to
/usr/data/users/saulius/crontab/automatic-downloads/rss-feeds/ACS/lib/dictionaries/cif_core.dic
dictionary named 'cif_core.dic' version 2.4.2 from 2011-04-26.

Automatic conversion script
Id: cif_fix_values 2281 2013-09-26 08:29:07Z andrius 

 Adding full bibliography for 1516047--1516048.cif.
;
_cod_original_sg_symbol_H-M 'P 21/c'
_cod_database_code 1516048

loop_
_symmetry_equiv_pos_as_xyz
'x, y, z'
'-x, y+1/2, -z+1/2'
'-x, -y, -z'
'x, -y-1/2, z-1/2'

loop_
_atom_site_label
_atom_site_type_symbol
_atom_site_fract_x
_atom_site_fract_y
_atom_site_fract_z
_atom_site_U_iso_or_equiv
_atom_site_adp_type
_atom_site_occupancy
_atom_site_symmetry_multiplicity
_atom_site_calc_flag
_atom_site_refinement_flags
O33 O 0.6296(3) 0.6399(3) 0.23095(19) 0.0695(9) Uani 1 1 d .
O36 O 0.7550(3) 0.8611(4) 0.05306(18) 0.0705(9) Uani 1 1 d .
O37 O 0.6096(3) 1.0065(3) 0.09607(17) 0.0638(9) Uani 1 1 d .
N1 N 0.1826(3) 0.8763(3) 0.11135(17) 0.0458(7) Uani 1 1 d .
C2 C 0.2898(4) 0.9221(4) 0.1489(2) 0.0457(9) Uani 1 1 d .
H2 H 0.2992 1.0084 0.1647 0.055 Uiso 1 1 calc R
C3 C 0.3823(3) 0.8240(4) 0.1603(2) 0.0431(8) Uani 1 1 d .
C4 C 0.3285(3) 0.7091(4) 0.1259(2) 0.0439(8) Uani 1 1 d .
C5 C 0.3728(4) 0.5779(4) 0.1169(3) 0.0587(11) Uani 1 1 d .
H5 H 0.4528 0.5497 0.1373 0.070 Uiso 1 1 calc R
C6 C 0.2972(5) 0.4939(5) 0.0782(3) 0.0747(14) Uani 1 1 d .
H6 H 0.3276 0.4083 0.0714 0.090 Uiso 1 1 calc R
C7 C 0.1747(6) 0.5310(5) 0.0479(3) 0.0780(15) Uani 1 1 d .
H7 H 0.1242 0.4701 0.0225 0.094 Uiso 1 1 calc R
C8 C 0.1288(4) 0.6597(4) 0.0561(3) 0.0615(11) Uani 1 1 d .
H8 H 0.0487 0.6870 0.0356 0.074 Uiso 1 1 calc R
C9 C 0.2052(4) 0.7448(4) 0.0954(2) 0.0471(9) Uani 1 1 d .
C11 C 0.0799(4) 0.9592(4) 0.0792(2) 0.0539(10) Uani 1 1 d .
H11A H 0.0085 0.9035 0.0613 0.065 Uiso 1 1 calc R
H11B H 0.1170 1.0061 0.0404 0.065 Uiso 1 1 calc R
C12 C 0.0239(4) 1.0580(4) 0.1292(2) 0.0510(9) Uani 1 1 d .
C13 C 0.0527(6) 1.1904(5) 0.1231(3) 0.0718(13) Uani 1 1 d .
H13 H 0.1109 1.2188 0.0895 0.086 Uiso 1 1 calc R
C14 C -0.0052(8) 1.2825(6) 0.1672(4) 0.101(2) Uani 1 1 d .
H14 H 0.0139 1.3719 0.1628 0.121 Uiso 1 1 calc R
C15 C -0.0899(7) 1.2405(8) 0.2168(4) 0.096(2) Uani 1 1 d .
H15 H -0.1283 1.3019 0.2460 0.115 Uiso 1 1 calc R
C16 C -0.1183(5) 1.1103(7) 0.2240(3) 0.0820(16) Uani 1 1 d .
H16 H -0.1755 1.0827 0.2582 0.098 Uiso 1 1 calc R
C17 C -0.0621(5) 1.0183(5) 0.1803(3) 0.0676(12) Uani 1 1 d .
H17 H -0.0822 0.9292 0.1852 0.081 Uiso 1 1 calc R
C31 C 0.5129(4) 0.8389(4) 0.1988(2) 0.0483(9) Uani 1 1 d .
H31 H 0.5211 0.9287 0.2174 0.058 Uiso 1 1 calc R
C32 C 0.5386(5) 0.7380(5) 0.2569(2) 0.0636(12) Uani 1 1 d .
H32A H 0.5773 0.7812 0.2976 0.076 Uiso 1 1 calc R
H32B H 0.4559 0.6965 0.2697 0.076 Uiso 1 1 calc R
C34 C 0.6862(4) 0.6944(5) 0.1739(3) 0.0595(11) Uani 1 1 d .
C35 C 0.6314(4) 0.8080(4) 0.1537(2) 0.0510(10) Uani 1 1 d .
C36 C 0.6742(4) 0.8887(4) 0.0966(2) 0.0519(10) Uani 1 1 d .
C38 C 0.6486(6) 1.1017(5) 0.0436(3) 0.0743(14) Uani 1 1 d .
H38A H 0.6301 1.0668 -0.0025 0.089 Uiso 1 1 calc R
H38B H 0.7429 1.1208 0.0482 0.089 Uiso 1 1 calc R
C39 C 0.5703(8) 1.2223(6) 0.0548(4) 0.104(2) Uani 1 1 d .
H39A H 0.4773 1.2019 0.0504 0.156 Uiso 1 1 calc R
H39B H 0.5926 1.2874 0.0209 0.156 Uiso 1 1 calc R
H39C H 0.5901 1.2562 0.1004 0.156 Uiso 1 1 calc R
C40 C 0.7963(6) 0.6145(7) 0.1466(4) 0.098(2) Uani 1 1 d .
H40A H 0.8465 0.6670 0.1152 0.147 Uiso 1 1 calc R
H40B H 0.7605 0.5389 0.1225 0.147 Uiso 1 1 calc R
H40C H 0.8534 0.5857 0.1843 0.147 Uiso 1 1 calc R

loop_
_atom_site_aniso_label
_atom_site_aniso_U_11
_atom_site_aniso_U_22
_atom_site_aniso_U_33
_atom_site_aniso_U_23
_atom_site_aniso_U_13
_atom_site_aniso_U_12
O33 0.0611(17) 0.0680(19) 0.079(2) 0.0228(17) -0.0032(16) 0.0113(16)
O36 0.0548(16) 0.087(2) 0.071(2) 0.0055(18) 0.0181(16) 0.0023(17)
O37 0.0621(17) 0.0616(18) 0.0688(19) 0.0211(15) 0.0222(15) 0.0042(15)
N1 0.0378(15) 0.0471(17) 0.0526(18) -0.0038(14) 0.0034(14) 0.0034(13)
C2 0.0399(17) 0.052(2) 0.045(2) -0.0043(16) 0.0002(16) 0.0037(16)
C3 0.0384(17) 0.0470(19) 0.0441(19) 0.0045(15) 0.0066(15) 0.0030(15)
C4 0.0377(17) 0.048(2) 0.047(2) 0.0014(16) 0.0044(15) -0.0020(15)
C5 0.054(2) 0.045(2) 0.077(3) 0.001(2) 0.006(2) 0.0048(18)
C6 0.074(3) 0.046(2) 0.104(4) -0.014(2) -0.002(3) 0.001(2)
C7 0.073(3) 0.058(3) 0.102(4) -0.018(3) -0.009(3) -0.015(2)
C8 0.048(2) 0.059(3) 0.077(3) -0.007(2) -0.004(2) -0.0045(19)
C9 0.0449(19) 0.049(2) 0.048(2) 0.0014(17) 0.0093(16) -0.0033(16)
C11 0.045(2) 0.062(2) 0.054(2) -0.0017(19) -0.0037(18) 0.0090(18)
C12 0.0453(19) 0.060(2) 0.048(2) -0.0018(18) 0.0037(17) 0.0071(17)
C13 0.076(3) 0.060(3) 0.079(3) -0.004(2) 0.008(3) 0.002(2)
C14 0.127(5) 0.062(3) 0.114(5) -0.016(3) 0.009(5) 0.015(4)
C15 0.092(4) 0.107(5) 0.090(4) -0.025(4) 0.008(4) 0.031(4)
C16 0.068(3) 0.109(5) 0.070(3) -0.018(3) 0.012(3) 0.013(3)
C17 0.056(2) 0.074(3) 0.074(3) -0.006(2) 0.013(2) -0.003(2)
C31 0.0457(19) 0.052(2) 0.048(2) -0.0008(17) 0.0038(16) -0.0035(17)
C32 0.060(2) 0.075(3) 0.056(2) 0.013(2) -0.003(2) 0.003(2)
C34 0.045(2) 0.064(3) 0.069(3) 0.009(2) -0.002(2) 0.0029(19)
C35 0.0352(17) 0.060(2) 0.058(2) 0.0040(19) -0.0002(17) 0.0031(17)
C36 0.0346(17) 0.060(2) 0.061(2) 0.0033(19) 0.0019(18) 0.0024(17)
C38 0.086(3) 0.074(3) 0.064(3) 0.024(2) 0.028(3) 0.010(3)
C39 0.141(6) 0.078(4) 0.095(4) 0.038(3) 0.043(4) 0.027(4)
C40 0.070(3) 0.084(4) 0.141(6) 0.017(4) 0.020(4) 0.023(3)

loop_
_atom_type_symbol
_atom_type_description
_atom_type_scat_dispersion_real
_atom_type_scat_dispersion_imag
_atom_type_scat_source
C C 0.0033 0.0016 'International Tables Vol C Tables 4.2.6.8 and 6.1.1.4'
H H 0.0000 0.0000 'International Tables Vol C Tables 4.2.6.8 and 6.1.1.4'
N N 0.0061 0.0033 'International Tables Vol C Tables 4.2.6.8 and 6.1.1.4'
O O 0.0106 0.0060 'International Tables Vol C Tables 4.2.6.8 and 6.1.1.4'

loop_
_geom_angle_atom_site_label_1
_geom_angle_atom_site_label_2
_geom_angle_atom_site_label_3
_geom_angle
C34 O33 C32 106.4(3)
C36 O37 C38 116.6(3)
C2 N1 C9 108.2(3)
C2 N1 C11 124.9(3)
C9 N1 C11 125.3(3)
N1 C2 C3 111.2(3)
N1 C2 H2 124.4
C3 C2 H2 124.4
C2 C3 C4 105.4(3)
C2 C3 C31 125.9(4)
C4 C3 C31 128.6(3)
C9 C4 C5 117.9(4)
C9 C4 C3 107.6(3)
C5 C4 C3 134.5(4)
C6 C5 C4 118.9(4)
C6 C5 H5 120.5
C4 C5 H5 120.5
C5 C6 C7 122.5(5)
C5 C6 H6 118.8
C7 C6 H6 118.8
C8 C7 C6 119.6(5)
C8 C7 H7 120.2
C6 C7 H7 120.2
C9 C8 C7 117.9(4)
C9 C8 H8 121.0
C7 C8 H8 121.0
C8 C9 N1 129.3(4)
C8 C9 C4 123.1(4)
N1 C9 C4 107.6(3)
N1 C11 C12 112.6(3)
N1 C11 H11A 109.1
C12 C11 H11A 109.1
N1 C11 H11B 109.1
C12 C11 H11B 109.1
H11A C11 H11B 107.8
C13 C12 C17 118.6(4)
C13 C12 C11 120.5(4)
C17 C12 C11 120.8(4)
C12 C13 C14 120.2(6)
C12 C13 H13 119.9
C14 C13 H13 119.9
C15 C14 C13 119.8(6)
C15 C14 H14 120.1
C13 C14 H14 120.1
C16 C15 C14 120.7(6)
C16 C15 H15 119.7
C14 C15 H15 119.7
C15 C16 C17 120.0(6)
C15 C16 H16 120.0
C17 C16 H16 120.0
C16 C17 C12 120.6(5)
C16 C17 H17 119.7
C12 C17 H17 119.7
C3 C31 C35 112.6(3)
C3 C31 C32 115.0(3)
C35 C31 C32 99.3(3)
C3 C31 H31 109.8
C35 C31 H31 109.8
C32 C31 H31 109.8
O33 C32 C31 107.4(4)
O33 C32 H32A 110.2
C31 C32 H32A 110.2
O33 C32 H32B 110.2
C31 C32 H32B 110.2
H32A C32 H32B 108.5
C35 C34 O33 113.9(4)
C35 C34 C40 132.6(5)
O33 C34 C40 113.4(4)
C34 C35 C36 125.6(4)
C34 C35 C31 109.6(4)
C36 C35 C31 124.8(4)
O36 C36 O37 121.6(4)
O36 C36 C35 127.9(4)
O37 C36 C35 110.5(3)
O37 C38 C39 106.9(4)
O37 C38 H38A 110.3
C39 C38 H38A 110.3
O37 C38 H38B 110.3
C39 C38 H38B 110.3
H38A C38 H38B 108.6
C38 C39 H39A 109.5
C38 C39 H39B 109.5
H39A C39 H39B 109.5
C38 C39 H39C 109.5
H39A C39 H39C 109.5
H39B C39 H39C 109.5
C34 C40 H40A 109.5
C34 C40 H40B 109.5
H40A C40 H40B 109.5
C34 C40 H40C 109.5
H40A C40 H40C 109.5
H40B C40 H40C 109.5

loop_
_geom_bond_atom_site_label_1
_geom_bond_atom_site_label_2
_geom_bond_distance
O33 C34 1.370(6)
O33 C32 1.450(6)
O36 C36 1.218(5)
O37 C36 1.358(5)
O37 C38 1.460(5)
N1 C2 1.364(5)
N1 C9 1.387(5)
N1 C11 1.456(5)
C2 C3 1.374(5)
C2 H2 0.9300
C3 C4 1.438(5)
C3 C31 1.499(5)
C4 C9 1.405(5)
C4 C5 1.414(6)
C5 C6 1.353(7)
C5 H5 0.9300
C6 C7 1.400(8)
C6 H6 0.9300
C7 C8 1.393(7)
C7 H7 0.9300
C8 C9 1.369(6)
C8 H8 0.9300
C11 C12 1.509(6)
C11 H11A 0.9700
C11 H11B 0.9700
C12 C13 1.378(7)
C12 C17 1.390(7)
C13 C14 1.400(8)
C13 H13 0.9300
C14 C15 1.367(10)
C14 H14 0.9300
C15 C16 1.357(10)
C15 H15 0.9300
C16 C17 1.388(8)
C16 H16 0.9300
C17 H17 0.9300
C31 C35 1.527(6)
C31 C32 1.534(6)
C31 H31 0.9800
C32 H32A 0.9700
C32 H32B 0.9700
C34 C35 1.330(6)
C34 C40 1.480(7)
C35 C36 1.447(6)
C38 C39 1.471(8)
C38 H38A 0.9700
C38 H38B 0.9700
C39 H39A 0.9600
C39 H39B 0.9600
C39 H39C 0.9600
C40 H40A 0.9600
C40 H40B 0.9600
C40 H40C 0.9600

loop_
_geom_torsion_atom_site_label_1
_geom_torsion_atom_site_label_2
_geom_torsion_atom_site_label_3
_geom_torsion_atom_site_label_4
_geom_torsion
C9 N1 C2 C3 -1.8(5)
C11 N1 C2 C3 -167.6(4)
N1 C2 C3 C4 1.1(4)
N1 C2 C3 C31 179.2(4)
C2 C3 C4 C9 0.0(4)
C31 C3 C4 C9 -178.0(4)
C2 C3 C4 C5 179.1(4)
C31 C3 C4 C5 1.1(7)
C9 C4 C5 C6 1.6(6)
C3 C4 C5 C6 -177.5(5)
C4 C5 C6 C7 -1.6(8)
C5 C6 C7 C8 1.5(9)
C6 C7 C8 C9 -1.5(8)
C7 C8 C9 N1 180.0(5)
C7 C8 C9 C4 1.7(7)
C2 N1 C9 C8 -176.8(4)
C11 N1 C9 C8 -11.0(7)
C2 N1 C9 C4 1.7(4)
C11 N1 C9 C4 167.5(4)
C5 C4 C9 C8 -1.7(6)
C3 C4 C9 C8 177.6(4)
C5 C4 C9 N1 179.7(4)
C3 C4 C9 N1 -1.0(4)
C2 N1 C11 C12 -50.8(5)
C9 N1 C11 C12 145.8(4)
N1 C11 C12 C13 108.6(5)
N1 C11 C12 C17 -74.1(5)
C17 C12 C13 C14 -0.8(8)
C11 C12 C13 C14 176.6(5)
C12 C13 C14 C15 0.5(10)
C13 C14 C15 C16 0.1(11)
C14 C15 C16 C17 -0.5(10)
C15 C16 C17 C12 0.3(9)
C13 C12 C17 C16 0.4(7)
C11 C12 C17 C16 -177.0(5)
C2 C3 C31 C35 -119.3(4)
C4 C3 C31 C35 58.3(5)
C2 C3 C31 C32 127.9(4)
C4 C3 C31 C32 -54.5(6)
C34 O33 C32 C31 17.1(5)
C3 C31 C32 O33 102.4(4)
C35 C31 C32 O33 -18.0(4)
C32 O33 C34 C35 -8.5(5)
C32 O33 C34 C40 171.8(5)
O33 C34 C35 C36 177.9(4)
C40 C34 C35 C36 -2.5(9)
O33 C34 C35 C31 -3.8(5)
C40 C34 C35 C31 175.8(6)
C3 C31 C35 C34 -108.8(4)
C32 C31 C35 C34 13.4(5)
C3 C31 C35 C36 69.6(5)
C32 C31 C35 C36 -168.3(4)
C38 O37 C36 O36 -4.1(6)
C38 O37 C36 C35 176.5(4)
C34 C35 C36 O36 9.2(7)
C31 C35 C36 O36 -168.9(4)
C34 C35 C36 O37 -171.4(4)
C31 C35 C36 O37 10.5(6)
C36 O37 C38 C39 -177.7(5)
